data_7101692
loop_
_publ_author_name
'Rafii, Esfandiar'
'Dassonneville, Benjamin'
'Heumann, Andreas'

_publ_section_title
;
 Highly selective R,S-coordination of non racemic
 (1R,2R)-(1,2-dialkyl)-1,2-diamine cyclohexane derivatives to palladium
 dichloride.
;
_journal_issue 6
_journal_name_full 'Chemical communications (Cambridge, England)'
_journal_page_first 583
_journal_page_last 585
_journal_paper_doi 10.1039/b613961b
_journal_year 2007
_chemical_formula_sum 'C20 H28 Cl2 N2 O Pd'
_chemical_formula_weight 489.78
_chemical_name_systematic
;
?
;
_space_group_IT_number 19
_symmetry_cell_setting orthorhombic
_symmetry_space_group_name_Hall 'P 2ac 2ab'
_symmetry_space_group_name_H-M 'P 21 21 21'
_atom_sites_solution_hydrogens geom
_atom_sites_solution_primary direct
_atom_sites_solution_secondary difmap
_audit_creation_method SHELXL-97
_cell_angle_alpha 90.00
_cell_angle_beta 90.00
_cell_angle_gamma 90.00
_cell_formula_units_Z 4
_cell_length_a 10.3870(1)
_cell_length_b 11.1000(1)
_cell_length_c 19.2250(3)
_cell_measurement_reflns_used 4548
_cell_measurement_temperature 293(2)
_cell_measurement_theta_max 26.59
_cell_measurement_theta_min 2.12
_cell_volume 2216.56(5)
_computing_cell_refinement 'Denzo and Scalepack (Otwinowski & Minor, 1997)'
_computing_data_collection 'KappaCCD (Bruker-Nonius, 1998)'
_computing_data_reduction 'Denzo and Scalepack (Otwinowski & Minor, 1997)'
_computing_structure_refinement 'SHELXL-97 (Sheldrick, 1997)'
_computing_structure_solution 'SIR92 (Altomare et al., 1994)'
_diffrn_ambient_temperature 293(2)
_diffrn_measured_fraction_theta_full 0.922
_diffrn_measured_fraction_theta_max 0.922
_diffrn_measurement_device_type KappaCCD
_diffrn_measurement_method 'Phi scan'
_diffrn_radiation_monochromator graphite
_diffrn_radiation_source 'fine-focus sealed tube'
_diffrn_radiation_type MoK\a
_diffrn_radiation_wavelength 0.71073
_diffrn_reflns_av_R_equivalents 0.03
_diffrn_reflns_av_sigmaI/netI 0.0174
_diffrn_reflns_limit_h_max 11
_diffrn_reflns_limit_h_min -11
_diffrn_reflns_limit_k_max 13
_diffrn_reflns_limit_k_min -13
_diffrn_reflns_limit_l_max 24
_diffrn_reflns_limit_l_min -24
_diffrn_reflns_number 4548
_diffrn_reflns_theta_full 26.59
_diffrn_reflns_theta_max 26.59
_diffrn_reflns_theta_min 4.06
_exptl_absorpt_coefficient_mu 1.089
_exptl_absorpt_correction_type none
_exptl_crystal_colour colorless
_exptl_crystal_density_diffrn 1.474
_exptl_crystal_density_method 'not measured'
_exptl_crystal_description prism
_exptl_crystal_F_000 1008
_exptl_crystal_size_max .3
_exptl_crystal_size_mid .25
_exptl_crystal_size_min .15
_refine_diff_density_max 0.747
_refine_diff_density_min -0.523
_refine_diff_density_rms 0.063
_refine_ls_abs_structure_Flack none
_refine_ls_extinction_method none
_refine_ls_goodness_of_fit_ref 1.151
_refine_ls_hydrogen_treatment mixed
_refine_ls_matrix_type full
_refine_ls_number_parameters 234
_refine_ls_number_reflns 2417
_refine_ls_number_restraints 0
_refine_ls_restrained_S_all 1.151
_refine_ls_R_factor_all 0.0253
_refine_ls_R_factor_gt 0.0249
_refine_ls_shift/su_max 0.009
_refine_ls_shift/su_mean 0.001
_refine_ls_structure_factor_coef Fsqd
_refine_ls_weighting_details 'calc w=1/[\s^2^(Fo^2^)+(0.0413P)^2^+1.3703P] where P=(Fo^2^+2Fc^2^)/3'
_refine_ls_weighting_scheme calc
_refine_ls_wR_factor_gt 0.0712
_refine_ls_wR_factor_ref 0.0715
_reflns_number_gt 2388
_reflns_number_total 2417
_reflns_threshold_expression >2sigma(I)
_cod_data_source_file b613961b.txt
_cod_data_source_block shelxl
_cod_depositor_comments
;
The following automatic conversions were performed:
'_symmetry_cell_setting' value 'Orthorhombic' changed to 'orthorhombic'
according to '/home/saulius/struct/CIF-dictionaries/cif_core.dic'
dictionary named 'cif_core.dic' version 2.4.1 from 2010-06-29.

Automatic conversion script
Id: cif_fix_enum 1527 2010-12-29 10:47:43Z saulius 
;
_cod_database_code 7101692

loop_
_symmetry_equiv_pos_as_xyz
'x, y, z'
'-x+1/2, -y, z+1/2'
'x+1/2, -y+1/2, -z'
'-x, y+1/2, -z+1/2'

loop_
_atom_site_label
_atom_site_type_symbol
_atom_site_fract_x
_atom_site_fract_y
_atom_site_fract_z
_atom_site_U_iso_or_equiv
_atom_site_adp_type
_atom_site_occupancy
_atom_site_symmetry_multiplicity
_atom_site_calc_flag
_atom_site_refinement_flags
Pd1 Pd 0.76708(3) 0.18535(2) 0.056154(13) 0.02754(10) Uani 1 1 d .
Cl1 Cl 0.91251(12) 0.09909(10) -0.01939(6) 0.0429(3) Uani 1 1 d .
Cl2 Cl 0.59978(11) 0.07523(10) 0.00819(6) 0.0419(3) Uani 1 1 d .
O22 O 0.1511(9) 0.3124(8) 0.4890(5) 0.085(2) Uiso 0.60 1 d P
O23 O 0.4160(17) 0.2916(13) 0.4525(8) 0.105(4) Uiso 0.40 1 d P
N21 N 0.9054(3) 0.2903(3) 0.10070(16) 0.0302(7) Uani 1 1 d .
H21 H 0.9744 0.3040 0.0684 0.036 Uiso 1 1 d R
N22 N 0.6419(3) 0.2849(3) 0.11697(17) 0.0302(7) Uani 1 1 d .
H22 H 0.5846 0.3211 0.0838 0.036 Uiso 1 1 d R
C1 C 0.8382(4) 0.4081(4) 0.11529(19) 0.0306(8) Uani 1 1 d .
H1 H 0.8140 0.4389 0.0705 0.037 Uiso 1 1 d R
C2 C 0.9179(5) 0.5033(4) 0.1526(3) 0.0417(10) Uani 1 1 d .
H2A H 0.9418 0.4724 0.1975 0.050 Uiso 1 1 d R
H2B H 0.9940 0.5195 0.1259 0.050 Uiso 1 1 d R
C3 C 0.8397(5) 0.6181(4) 0.1623(3) 0.0534(12) Uani 1 1 d .
H3A H 0.8898 0.6741 0.1890 0.064 Uiso 1 1 d R
H3B H 0.8209 0.6522 0.1176 0.064 Uiso 1 1 d R
C4 C 0.7131(6) 0.5926(4) 0.2006(3) 0.0529(13) Uani 1 1 d .
H4A H 0.7310 0.5655 0.2470 0.063 Uiso 1 1 d R
H4B H 0.6635 0.6655 0.2024 0.063 Uiso 1 1 d R
C5 C 0.6345(5) 0.4953(4) 0.1635(3) 0.0438(10) Uani 1 1 d .
H5A H 0.5586 0.4767 0.1898 0.053 Uiso 1 1 d R
H5B H 0.6102 0.5246 0.1184 0.053 Uiso 1 1 d R
C6 C 0.7147(4) 0.3819(3) 0.15459(19) 0.0298(8) Uani 1 1 d .
H6 H 0.7362 0.3533 0.2003 0.036 Uiso 1 1 d R
C7 C 0.9696(4) 0.2333(4) 0.1621(2) 0.0398(10) Uani 1 1 d .
H7A H 1.0194 0.2924 0.1867 0.048 Uiso 1 1 d R
H7B H 0.9035 0.2025 0.1922 0.048 Uiso 1 1 d R
C8 C 1.0556(4) 0.1309(4) 0.1406(2) 0.0351(9) Uani 1 1 d .
C9 C 1.1740(4) 0.1533(4) 0.1095(2) 0.0397(10) Uani 1 1 d .
H9 H 1.2020 0.2348 0.1022 0.048 Uiso 1 1 d R
C10 C 1.2505(5) 0.0581(5) 0.0884(2) 0.0507(11) Uani 1 1 d .
H10 H 1.3312 0.0742 0.0659 0.061 Uiso 1 1 d R
C11 C 1.2106(6) -0.0594(5) 0.0978(3) 0.0619(15) Uani 1 1 d .
H11 H 1.2688 -0.1230 0.0852 0.074 Uiso 1 1 d R
C12 C 1.0961(8) -0.0811(5) 0.1297(4) 0.0706(17) Uani 1 1 d .
H12 H 1.0661 -0.1624 0.1349 0.085 Uiso 1 1 d R
C13 C 1.0180(5) 0.0128(5) 0.1507(3) 0.0524(12) Uani 1 1 d .
H13 H 0.9364 -0.0027 0.1724 0.063 Uiso 1 1 d R
C14 C 0.5505(4) 0.2180(4) 0.1632(2) 0.0368(9) Uani 1 1 d .
H14A H 0.4982 0.2748 0.1881 0.044 Uiso 1 1 d R
H14B H 0.4964 0.1671 0.1354 0.044 Uiso 1 1 d R
C15 C 0.6154(4) 0.1397(4) 0.2164(2) 0.0358(9) Uani 1 1 d .
C16 C 0.6504(5) 0.0231(4) 0.2001(3) 0.0476(11) Uani 1 1 d .
H16 H 0.6337 -0.0051 0.1537 0.057 Uiso 1 1 d R
C17 C 0.7102(6) -0.0507(5) 0.2506(3) 0.0608(15) Uani 1 1 d .
H17 H 0.7310 -0.1329 0.2398 0.073 Uiso 1 1 d R
C18 C 0.7317(6) -0.0059(5) 0.3162(3) 0.0604(14) Uani 1 1 d .
H18 H 0.7734 -0.0561 0.3501 0.073 Uiso 1 1 d R
C19 C 0.6964(6) 0.1067(6) 0.3322(3) 0.0615(15) Uani 1 1 d .
H19 H 0.7158 0.1382 0.3775 0.074 Uiso 1 1 d R
C20 C 0.6386(5) 0.1793(5) 0.2831(2) 0.0471(10) Uani 1 1 d .
H20 H 0.6108 0.2584 0.2966 0.056 Uiso 1 1 d R

loop_
_atom_site_aniso_label
_atom_site_aniso_U_11
_atom_site_aniso_U_22
_atom_site_aniso_U_33
_atom_site_aniso_U_23
_atom_site_aniso_U_13
_atom_site_aniso_U_12
Pd1 0.02671(16) 0.03214(15) 0.02378(14) -0.00158(10) -0.00130(9) -0.00041(10)
Cl1 0.0413(6) 0.0489(6) 0.0384(5) -0.0121(4) 0.0118(4) -0.0042(5)
Cl2 0.0377(6) 0.0449(5) 0.0430(5) -0.0060(4) -0.0107(4) -0.0061(4)
N21 0.0257(17) 0.0378(17) 0.0270(14) -0.0051(13) 0.0001(12) 0.0005(13)
N22 0.0236(17) 0.0360(17) 0.0310(15) -0.0022(13) -0.0015(12) 0.0001(12)
C1 0.026(2) 0.038(2) 0.0277(17) -0.0007(15) 0.0020(14) -0.0014(15)
C2 0.033(2) 0.045(2) 0.046(2) -0.010(2) 0.0040(19) -0.0056(18)
C3 0.054(3) 0.040(2) 0.066(3) -0.011(2) 0.001(3) -0.008(2)
C4 0.045(3) 0.045(2) 0.069(3) -0.024(2) 0.007(2) -0.001(2)
C5 0.036(2) 0.041(2) 0.055(3) -0.011(2) 0.002(2) 0.0051(18)
C6 0.0225(19) 0.0369(18) 0.0299(17) -0.0054(14) 0.0013(14) -0.0005(15)
C7 0.032(2) 0.055(2) 0.0325(19) -0.0052(19) -0.0064(17) 0.0103(18)
C8 0.026(2) 0.046(2) 0.0334(19) 0.0006(17) -0.0029(16) 0.0032(17)
C9 0.032(2) 0.047(2) 0.040(2) 0.0017(18) -0.0012(17) -0.0009(18)
C10 0.033(3) 0.074(3) 0.045(2) -0.004(2) 0.0023(19) 0.011(2)
C11 0.060(4) 0.053(3) 0.073(4) -0.009(3) -0.003(3) 0.019(3)
C12 0.078(5) 0.046(3) 0.088(4) 0.008(3) 0.000(4) -0.001(3)
C13 0.044(3) 0.056(3) 0.057(3) 0.010(2) 0.003(2) -0.007(2)
C14 0.025(2) 0.045(2) 0.040(2) -0.0006(18) 0.0045(16) -0.0041(16)
C15 0.029(2) 0.0384(19) 0.040(2) 0.0015(17) 0.0077(17) -0.0068(16)
C16 0.048(3) 0.043(2) 0.051(3) 0.001(2) 0.013(2) -0.004(2)
C17 0.047(3) 0.046(3) 0.090(4) 0.018(3) 0.024(3) 0.006(2)
C18 0.043(3) 0.071(3) 0.066(3) 0.027(3) 0.002(3) -0.009(3)
C19 0.068(4) 0.074(4) 0.042(2) 0.015(3) -0.007(3) -0.026(3)
C20 0.055(3) 0.046(2) 0.040(2) -0.001(2) 0.0056(19) -0.013(2)

loop_
_atom_type_symbol
_atom_type_description
_atom_type_scat_dispersion_real
_atom_type_scat_dispersion_imag
_atom_type_scat_source
C C 0.0033 0.0016 'International Tables Vol C Tables 4.2.6.8 and 6.1.1.4'
H H 0.0000 0.0000 'International Tables Vol C Tables 4.2.6.8 and 6.1.1.4'
Pd Pd -0.9988 1.0072 'International Tables Vol C Tables 4.2.6.8 and 6.1.1.4'
Cl Cl 0.1484 0.1585 'International Tables Vol C Tables 4.2.6.8 and 6.1.1.4'
O O 0.0106 0.0060 'International Tables Vol C Tables 4.2.6.8 and 6.1.1.4'
N N 0.0061 0.0033 'International Tables Vol C Tables 4.2.6.8 and 6.1.1.4'

loop_
_geom_angle_atom_site_label_1
_geom_angle_atom_site_label_2
_geom_angle_atom_site_label_3
_geom_angle
N21 Pd1 N22 84.28(13)
N21 Pd1 Cl1 92.31(9)
N22 Pd1 Cl1 172.08(10)
N21 Pd1 Cl2 176.16(10)
N22 Pd1 Cl2 92.02(9)
Cl1 Pd1 Cl2 91.24(4)
C7 N21 C1 115.2(3)
C7 N21 Pd1 113.8(3)
C1 N21 Pd1 104.3(2)
C7 N21 H21 104.2
C1 N21 H21 109.2
Pd1 N21 H21 110.2
C14 N22 C6 112.9(3)
C14 N22 Pd1 118.0(2)
C6 N22 Pd1 109.8(2)
C14 N22 H22 102.0
C6 N22 H22 109.4
Pd1 N22 H22 103.8
N21 C1 C6 108.5(3)
N21 C1 C2 115.9(3)
C6 C1 C2 111.0(3)
N21 C1 H1 105.2
C6 C1 H1 107.1
C2 C1 H1 108.6
C1 C2 C3 110.4(4)
C1 C2 H2A 108.5
C3 C2 H2A 109.1
C1 C2 H2B 109.0
C3 C2 H2B 110.4
H2A C2 H2B 109.5
C2 C3 C4 111.2(4)
C2 C3 H3A 108.6
C4 C3 H3A 109.2
C2 C3 H3B 109.2
C4 C3 H3B 109.2
H3A C3 H3B 109.5
C5 C4 C3 111.4(4)
C5 C4 H4A 108.3
C3 C4 H4A 109.7
C5 C4 H4B 109.0
C3 C4 H4B 108.9
H4A C4 H4B 109.5
C6 C5 C4 110.2(4)
C6 C5 H5A 109.3
C4 C5 H5A 110.2
C6 C5 H5B 108.8
C4 C5 H5B 108.8
H5A C5 H5B 109.5
N22 C6 C1 108.9(3)
N22 C6 C5 111.9(3)
C1 C6 C5 111.1(3)
N22 C6 H6 108.7
C1 C6 H6 108.8
C5 C6 H6 107.3
N21 C7 C8 111.5(3)
N21 C7 H7A 109.8
C8 C7 H7A 109.4
N21 C7 H7B 107.8
C8 C7 H7B 108.8
H7A C7 H7B 109.5
C13 C8 C9 118.7(4)
C13 C8 C7 120.7(4)
C9 C8 C7 120.6(4)
C10 C9 C8 119.8(4)
C10 C9 H9 120.2
C8 C9 H9 120.0
C11 C10 C9 120.7(5)
C11 C10 H10 119.8
C9 C10 H10 119.4
C12 C11 C10 119.3(5)
C12 C11 H11 122.2
C10 C11 H11 118.2
C11 C12 C13 120.8(5)
C11 C12 H12 119.9
C13 C12 H12 119.2
C8 C13 C12 120.6(5)
C8 C13 H13 118.7
C12 C13 H13 120.7
N22 C14 C15 114.0(3)
N22 C14 H14A 109.2
C15 C14 H14A 107.2
N22 C14 H14B 109.4
C15 C14 H14B 107.5
H14A C14 H14B 109.5
C20 C15 C16 117.7(5)
C20 C15 C14 121.8(4)
C16 C15 C14 120.4(4)
C15 C16 C17 120.2(5)
C15 C16 H16 117.9
C17 C16 H16 121.9
C18 C17 C16 119.5(5)
C18 C17 H17 120.4
C16 C17 H17 120.0
C19 C18 C17 120.3(5)
C19 C18 H18 120.6
C17 C18 H18 119.1
C18 C19 C20 120.5(5)
C18 C19 H19 119.4
C20 C19 H19 120.0
C15 C20 C19 121.8(5)
C15 C20 H20 119.5
C19 C20 H20 118.6

loop_
_geom_bond_atom_site_label_1
_geom_bond_atom_site_label_2
_geom_bond_distance
Pd1 N21 2.039(3)
Pd1 N22 2.069(3)
Pd1 Cl1 2.3039(11)
Pd1 Cl2 2.3160(11)
N21 C7 1.497(5)
N21 C1 1.509(5)
N21 H21 0.9598
N22 C14 1.498(5)
N22 C6 1.501(5)
N22 H22 0.9600
C1 C6 1.517(5)
C1 C2 1.522(6)
C1 H1 0.9602
C2 C3 1.522(7)
C2 H2A 0.9601
C2 H2B 0.9599
C3 C4 1.533(8)
C3 H3A 0.9600
C3 H3B 0.9601
C4 C5 1.530(6)
C4 H4A 0.9598
C4 H4B 0.9600
C5 C6 1.520(5)
C5 H5A 0.9600
C5 H5B 0.9601
C6 H6 0.9600
C7 C8 1.504(6)
C7 H7A 0.9600
C7 H7B 0.9599
C8 C13 1.381(7)
C8 C9 1.389(6)
C9 C10 1.384(7)
C9 H9 0.9601
C10 C11 1.380(8)
C10 H10 0.9599
C11 C12 1.359(9)
C11 H11 0.9600
C12 C13 1.382(8)
C12 H12 0.9600
C13 H13 0.9600
C14 C15 1.501(6)
C14 H14A 0.9599
C14 H14B 0.9602
C15 C20 1.377(6)
C15 C16 1.381(7)
C16 C17 1.414(8)
C16 H16 0.9601
C17 C18 1.374(9)
C17 H17 0.9600
C18 C19 1.339(9)
C18 H18 0.9600
C19 C20 1.380(8)
C19 H19 0.9600
C20 H20 0.9600
